data_2223633
loop_
_publ_author_name
'Ravichandran, K.'
'Ramesh, P.'
'Mahalakshmi, C. Maharaja'
'Anbalagan, K.'
'Ponnuswamy, M. N.'

_publ_section_title
;
 Chloridobis(ethane-1,2-diamine)(4-methylaniline)cobalt(III) dichloride
 monohydrate
;
_journal_coeditor_code BT5082
_journal_issue 11
_journal_name_full 'Acta Crystallographica Section E'
_journal_page_first m1458
_journal_page_last m1459
_journal_paper_doi 10.1107/S1600536809043323
_journal_volume 65
_journal_year 2009
_chemical_formula_iupac '[Co Cl (C2 H8 N2)2 (C7 H9 N)] Cl2, H2 O'
_chemical_formula_moiety 'C11 H25 Cl Co N5 2+, 2(Cl -), H2 O'
_chemical_formula_sum 'C11 H27 Cl3 Co N5 O'
_chemical_formula_weight 410.66
_chemical_name_systematic
;
Chloridobis(ethane-1,2-diamine)(4-methylaniline)cobalt(III) dichloride
monohydrate
;
_space_group_IT_number 2
_symmetry_cell_setting triclinic
_symmetry_space_group_name_Hall '-P 1'
_symmetry_space_group_name_H-M 'P -1'
_atom_sites_solution_hydrogens geom
_atom_sites_solution_primary direct
_atom_sites_solution_secondary difmap
_audit_creation_method SHELXL-97
_cell_angle_alpha 75.2010(10)
_cell_angle_beta 74.671(2)
_cell_angle_gamma 78.8620(10)
_cell_formula_units_Z 2
_cell_length_a 7.3796(2)
_cell_length_b 10.8367(3)
_cell_length_c 12.1789(3)
_cell_measurement_reflns_used 5716
_cell_measurement_temperature 293(2)
_cell_measurement_theta_max 32.84
_cell_measurement_theta_min 2.35
_cell_volume 899.86(4)
_computing_cell_refinement 'SAINT (Bruker, 2004)'
_computing_data_collection 'APEX2 (Bruker, 2004)'
_computing_data_reduction 'SAINT (Bruker, 2004)'
_computing_molecular_graphics 'ORTEP-3 (Farrugia, 1997)'
_computing_publication_material 'SHELXL97 (Sheldrick, 2008) and PLATON (Spek, 2009)'
_computing_structure_refinement 'SHELXL97 (Sheldrick, 2008)'
_computing_structure_solution 'SHELXS97 (Sheldrick, 2008)'
_diffrn_ambient_temperature 293(2)
_diffrn_measured_fraction_theta_full 0.999
_diffrn_measured_fraction_theta_max 0.906
_diffrn_measurement_device_type 'Bruker Kappa APEXII CCD'
_diffrn_measurement_method '\w and \f'
_diffrn_radiation_monochromator graphite
_diffrn_radiation_source 'fine-focus sealed tube'
_diffrn_radiation_type MoK\a
_diffrn_radiation_wavelength 0.71073
_diffrn_reflns_av_R_equivalents 0.0248
_diffrn_reflns_av_sigmaI/netI 0.0273
_diffrn_reflns_limit_h_max 11
_diffrn_reflns_limit_h_min -11
_diffrn_reflns_limit_k_max 18
_diffrn_reflns_limit_k_min -18
_diffrn_reflns_limit_l_max 20
_diffrn_reflns_limit_l_min -20
_diffrn_reflns_number 27923
_diffrn_reflns_theta_full 25.00
_diffrn_reflns_theta_max 37.56
_diffrn_reflns_theta_min 1.78
_diffrn_standards_decay_% 0
_diffrn_standards_interval_time 0
_diffrn_standards_number 0
_exptl_absorpt_coefficient_mu 1.404
_exptl_absorpt_correction_T_max 0.8170
_exptl_absorpt_correction_T_min 0.7665
_exptl_absorpt_correction_type multi-scan
_exptl_absorpt_process_details '(SADABS; Bruker, 2004)'
_exptl_crystal_colour Red
_exptl_crystal_density_diffrn 1.516
_exptl_crystal_density_method 'not measured'
_exptl_crystal_description Block
_exptl_crystal_F_000 428
_exptl_crystal_size_max 0.20
_exptl_crystal_size_mid 0.20
_exptl_crystal_size_min 0.15
_refine_diff_density_max 0.502
_refine_diff_density_min -0.325
_refine_ls_extinction_method none
_refine_ls_goodness_of_fit_ref 1.098
_refine_ls_hydrogen_treatment mixed
_refine_ls_matrix_type full
_refine_ls_number_parameters 239
_refine_ls_number_reflns 8633
_refine_ls_number_restraints 0
_refine_ls_restrained_S_all 1.098
_refine_ls_R_factor_all 0.0476
_refine_ls_R_factor_gt 0.0315
_refine_ls_shift/su_max 0.000
_refine_ls_shift/su_mean 0.000
_refine_ls_structure_factor_coef Fsqd
_refine_ls_weighting_details 'calc w=1/[\s^2^(Fo^2^)+(0.0444P)^2^+0.0729P] where P=(Fo^2^+2Fc^2^)/3'
_refine_ls_weighting_scheme calc
_refine_ls_wR_factor_gt 0.0774
_refine_ls_wR_factor_ref 0.0906
_reflns_number_gt 6851
_reflns_number_total 8633
_reflns_threshold_expression I>2\s(I)
_cod_data_source_file bt5082.cif
_cod_data_source_block I
_cod_database_code 2223633
_cod_database_fobs_code 2223633

loop_
_symmetry_equiv_pos_as_xyz
'x, y, z'
'-x, -y, -z'

loop_
_atom_site_type_symbol
_atom_site_label
_atom_site_fract_x
_atom_site_fract_y
_atom_site_fract_z
_atom_site_U_iso_or_equiv
_atom_site_adp_type
_atom_site_calc_flag
_atom_site_refinement_flags
_atom_site_occupancy
_atom_site_disorder_assembly
_atom_site_disorder_group
Cl Cl1 0.22560(5) 0.10374(4) 0.37990(3) 0.03929(8) Uani d . 1 . .
Cl Cl2 -0.29764(4) 0.01499(3) 0.10024(3) 0.03307(7) Uani d . 1 . .
Cl Cl3 0.25518(5) 0.52141(3) 0.17368(3) 0.03977(8) Uani d . 1 . .
Co Co1 0.11254(2) 0.140646(14) 0.218880(12) 0.02132(4) Uani d . 1 . .
O O1 -0.30863(18) 0.39142(13) 0.09756(12) 0.0472(3) Uani d . 1 . .
H H1W -0.287(3) 0.415(2) 0.029(2) 0.061(7) Uiso d . 1 . .
H H2W -0.408(4) 0.424(2) 0.122(2) 0.061(7) Uiso d . 1 . .
N N1 0.32886(14) 0.23025(10) 0.13118(9) 0.02693(18) Uani d . 1 . .
H H1A 0.319(3) 0.3017(19) 0.1556(17) 0.047(5) Uiso d . 1 . .
H H1B 0.435(2) 0.1842(16) 0.1437(14) 0.031(4) Uiso d . 1 . .
C C2 0.33739(18) 0.26181(12) 0.00430(11) 0.0304(2) Uani d . 1 . .
H H2A 0.4046 0.1897 -0.0302 0.036 Uiso calc R 1 . .
H H2B 0.4031 0.3362 -0.0337 0.036 Uiso calc R 1 . .
C C3 0.13641(18) 0.29018(12) -0.01003(10) 0.0305(2) Uani d . 1 . .
H H3A 0.0761 0.3714 0.0109 0.037 Uiso calc R 1 . .
H H3B 0.1334 0.2954 -0.0902 0.037 Uiso calc R 1 . .
N N4 0.03717(15) 0.18257(11) 0.06885(8) 0.02559(18) Uani d . 1 . .
H H4A -0.075(3) 0.1988(15) 0.0745(14) 0.028(4) Uiso d . 1 . .
H H4B 0.065(2) 0.1235(17) 0.0370(15) 0.033(4) Uiso d . 1 . .
N N5 0.25627(16) -0.02271(11) 0.18526(11) 0.0299(2) Uani d . 1 . .
H H5A 0.325(3) -0.043(2) 0.2275(18) 0.051(6) Uiso d . 1 . .
H H5B 0.319(3) -0.0173(19) 0.1170(18) 0.045(5) Uiso d . 1 . .
C C6 0.1287(2) -0.12166(12) 0.21421(12) 0.0336(2) Uani d . 1 . .
H H6A 0.1999 -0.2072 0.2270 0.040 Uiso calc R 1 . .
H H6B 0.0666 -0.1125 0.1511 0.040 Uiso calc R 1 . .
C C7 -0.0154(2) -0.10131(13) 0.32353(13) 0.0383(3) Uani d . 1 . .
H H7A -0.1160 -0.1536 0.3392 0.046 Uiso calc R 1 . .
H H7B 0.0437 -0.1251 0.3896 0.046 Uiso calc R 1 . .
N N8 -0.09254(16) 0.03689(11) 0.30385(10) 0.02891(19) Uani d . 1 . .
H H8A -0.146(3) 0.0534(18) 0.3710(18) 0.047(5) Uiso d . 1 . .
H H8B -0.177(3) 0.0465(18) 0.2693(17) 0.043(5) Uiso d . 1 . .
N N9 -0.04520(15) 0.30641(10) 0.25264(9) 0.02624(18) Uani d . 1 . .
H H9A 0.032(3) 0.3621(19) 0.2425(17) 0.045(5) Uiso d . 1 . .
H H9B -0.113(2) 0.3357(15) 0.2038(14) 0.028(4) Uiso d . 1 . .
C C10 -0.17753(17) 0.31173(11) 0.36291(10) 0.0269(2) Uani d . 1 . .
C C11 -0.35600(19) 0.27735(14) 0.38350(12) 0.0352(3) Uani d . 1 . .
H H11 -0.3898 0.2479 0.3273 0.042 Uiso calc R 1 . .
C C12 -0.4850(2) 0.28674(16) 0.48792(13) 0.0411(3) Uani d . 1 . .
H H12 -0.6044 0.2621 0.5017 0.049 Uiso calc R 1 . .
C C13 -0.4384(2) 0.33237(14) 0.57219(11) 0.0382(3) Uani d . 1 . .
C C14 -0.2609(2) 0.36910(13) 0.54924(11) 0.0370(3) Uani d . 1 . .
H H14 -0.2289 0.4018 0.6041 0.044 Uiso calc R 1 . .
C C15 -0.12911(19) 0.35829(13) 0.44591(11) 0.0320(2) Uani d . 1 . .
H H15 -0.0093 0.3821 0.4324 0.038 Uiso calc R 1 . .
C C16 -0.5802(3) 0.34315(19) 0.68492(14) 0.0541(4) Uani d . 1 . .
H H16A -0.5368 0.3933 0.7250 0.081 Uiso calc R 1 . .
H H16B -0.5937 0.2587 0.7330 0.081 Uiso calc R 1 . .
H H16C -0.7005 0.3844 0.6686 0.081 Uiso calc R 1 . .

loop_
_atom_site_aniso_label
_atom_site_aniso_U_11
_atom_site_aniso_U_22
_atom_site_aniso_U_33
_atom_site_aniso_U_12
_atom_site_aniso_U_13
_atom_site_aniso_U_23
Cl1 0.04434(18) 0.04594(18) 0.03245(15) -0.00318(14) -0.01775(13) -0.00983(13)
Cl2 0.02439(13) 0.03889(16) 0.03991(15) -0.00327(11) -0.00643(11) -0.01715(13)
Cl3 0.04419(18) 0.03590(16) 0.04088(17) -0.01063(13) -0.00336(13) -0.01388(13)
Co1 0.02056(7) 0.02343(7) 0.02069(7) -0.00416(5) -0.00377(5) -0.00610(5)
O1 0.0374(6) 0.0573(7) 0.0410(6) 0.0044(5) -0.0122(5) -0.0047(5)
N1 0.0222(4) 0.0276(5) 0.0325(5) -0.0052(4) -0.0036(4) -0.0106(4)
C2 0.0274(5) 0.0302(6) 0.0301(5) -0.0087(4) 0.0021(4) -0.0057(4)
C3 0.0310(6) 0.0320(6) 0.0246(5) -0.0060(5) -0.0022(4) -0.0018(4)
N4 0.0240(4) 0.0301(5) 0.0236(4) -0.0064(4) -0.0034(3) -0.0075(4)
N5 0.0272(5) 0.0278(5) 0.0347(5) -0.0025(4) -0.0055(4) -0.0094(4)
C6 0.0392(7) 0.0252(5) 0.0365(6) -0.0066(5) -0.0068(5) -0.0068(5)
C7 0.0456(7) 0.0292(6) 0.0343(6) -0.0101(5) -0.0008(5) -0.0012(5)
N8 0.0285(5) 0.0319(5) 0.0253(4) -0.0084(4) -0.0011(4) -0.0064(4)
N9 0.0258(4) 0.0286(5) 0.0235(4) -0.0034(4) -0.0022(3) -0.0078(4)
C10 0.0276(5) 0.0274(5) 0.0245(5) -0.0015(4) -0.0029(4) -0.0081(4)
C11 0.0319(6) 0.0441(7) 0.0317(6) -0.0065(5) -0.0021(5) -0.0161(5)
C12 0.0330(6) 0.0486(8) 0.0384(7) -0.0093(6) 0.0045(5) -0.0139(6)
C13 0.0453(8) 0.0352(7) 0.0258(5) 0.0013(6) 0.0020(5) -0.0075(5)
C14 0.0499(8) 0.0350(6) 0.0262(5) 0.0001(6) -0.0087(5) -0.0111(5)
C15 0.0355(6) 0.0333(6) 0.0295(5) -0.0036(5) -0.0085(5) -0.0104(5)
C16 0.0601(10) 0.0575(10) 0.0318(7) 0.0018(8) 0.0083(7) -0.0135(7)

loop_
_atom_type_symbol
_atom_type_description
_atom_type_scat_dispersion_real
_atom_type_scat_dispersion_imag
_atom_type_scat_source
C C 0.0033 0.0016 'International Tables Vol C Tables 4.2.6.8 and 6.1.1.4'
H H 0.0000 0.0000 'International Tables Vol C Tables 4.2.6.8 and 6.1.1.4'
N N 0.0061 0.0033 'International Tables Vol C Tables 4.2.6.8 and 6.1.1.4'
Cl Cl 0.1484 0.1585 'International Tables Vol C Tables 4.2.6.8 and 6.1.1.4'
Co Co 0.3494 0.9721 'International Tables Vol C Tables 4.2.6.8 and 6.1.1.4'
O O 0.0106 0.0060 'International Tables Vol C Tables 4.2.6.8 and 6.1.1.4'

loop_
_geom_angle_atom_site_label_1
_geom_angle_atom_site_label_2
_geom_angle_atom_site_label_3
_geom_angle_site_symmetry_1
_geom_angle_site_symmetry_3
_geom_angle
_geom_angle_publ_flag
N1 Co1 N5 . . 90.39(5) ?
N1 Co1 N8 . . 175.15(5) ?
N5 Co1 N8 . . 84.75(5) ?
N1 Co1 N4 . . 84.77(4) ?
N5 Co1 N4 . . 90.54(5) ?
N8 Co1 N4 . . 95.17(4) ?
N1 Co1 N9 . . 91.51(4) ?
N5 Co1 N9 . . 177.58(4) ?
N8 Co1 N9 . . 93.34(4) ?
N4 Co1 N9 . . 88.15(4) ?
N1 Co1 Cl1 . . 89.09(3) ?
N5 Co1 Cl1 . . 89.51(4) ?
N8 Co1 Cl1 . . 90.95(4) ?
N4 Co1 Cl1 . . 173.86(3) ?
N9 Co1 Cl1 . . 92.01(3) ?
H1W O1 H2W . . 108(2) ?
C2 N1 Co1 . . 111.40(7) ?
C2 N1 H1A . . 109.7(13) ?
Co1 N1 H1A . . 108.8(13) ?
C2 N1 H1B . . 108.9(11) ?
Co1 N1 H1B . . 111.2(11) ?
H1A N1 H1B . . 106.7(17) ?
N1 C2 C3 . . 107.07(10) ?
N1 C2 H2A . . 110.3 ?
C3 C2 H2A . . 110.3 ?
N1 C2 H2B . . 110.3 ?
C3 C2 H2B . . 110.3 ?
H2A C2 H2B . . 108.6 ?
N4 C3 C2 . . 106.54(10) ?
N4 C3 H3A . . 110.4 ?
C2 C3 H3A . . 110.4 ?
N4 C3 H3B . . 110.4 ?
C2 C3 H3B . . 110.4 ?
H3A C3 H3B . . 108.6 ?
C3 N4 Co1 . . 108.95(7) ?
C3 N4 H4A . . 111.1(12) ?
Co1 N4 H4A . . 113.9(11) ?
C3 N4 H4B . . 107.5(12) ?
Co1 N4 H4B . . 112.7(12) ?
H4A N4 H4B . . 102.4(16) ?
C6 N5 Co1 . . 110.44(8) ?
C6 N5 H5A . . 108.2(15) ?
Co1 N5 H5A . . 104.6(15) ?
C6 N5 H5B . . 109.6(13) ?
Co1 N5 H5B . . 114.2(13) ?
H5A N5 H5B . . 110(2) ?
N5 C6 C7 . . 106.72(11) ?
N5 C6 H6A . . 110.4 ?
C7 C6 H6A . . 110.4 ?
N5 C6 H6B . . 110.4 ?
C7 C6 H6B . . 110.4 ?
H6A C6 H6B . . 108.6 ?
N8 C7 C6 . . 106.93(11) ?
N8 C7 H7A . . 110.3 ?
C6 C7 H7A . . 110.3 ?
N8 C7 H7B . . 110.3 ?
C6 C7 H7B . . 110.3 ?
H7A C7 H7B . . 108.6 ?
C7 N8 Co1 . . 109.73(9) ?
C7 N8 H8A . . 106.8(13) ?
Co1 N8 H8A . . 112.7(13) ?
C7 N8 H8B . . 107.1(13) ?
Co1 N8 H8B . . 113.5(13) ?
H8A N8 H8B . . 106.6(18) ?
C10 N9 Co1 . . 122.01(8) ?
C10 N9 H9A . . 106.4(13) ?
Co1 N9 H9A . . 107.7(13) ?
C10 N9 H9B . . 103.3(11) ?
Co1 N9 H9B . . 109.0(11) ?
H9A N9 H9B . . 107.5(16) ?
C11 C10 C15 . . 119.80(11) ?
C11 C10 N9 . . 120.15(11) ?
C15 C10 N9 . . 119.95(11) ?
C10 C11 C12 . . 120.01(12) ?
C10 C11 H11 . . 120.0 ?
C12 C11 H11 . . 120.0 ?
C11 C12 C13 . . 120.90(14) ?
C11 C12 H12 . . 119.6 ?
C13 C12 H12 . . 119.6 ?
C14 C13 C12 . . 118.40(12) ?
C14 C13 C16 . . 121.16(14) ?
C12 C13 C16 . . 120.43(15) ?
C13 C14 C15 . . 121.37(12) ?
C13 C14 H14 . . 119.3 ?
C15 C14 H14 . . 119.3 ?
C10 C15 C14 . . 119.49(13) ?
C10 C15 H15 . . 120.3 ?
C14 C15 H15 . . 120.3 ?
C13 C16 H16A . . 109.5 ?
C13 C16 H16B . . 109.5 ?
H16A C16 H16B . . 109.5 ?
C13 C16 H16C . . 109.5 ?
H16A C16 H16C . . 109.5 ?
H16B C16 H16C . . 109.5 ?

loop_
_geom_bond_atom_site_label_1
_geom_bond_atom_site_label_2
_geom_bond_site_symmetry_2
_geom_bond_distance
_geom_bond_publ_flag
Cl1 Co1 . 2.2444(3) ?
Co1 N1 . 1.9493(10) ?
Co1 N5 . 1.9600(11) ?
Co1 N8 . 1.9648(11) ?
Co1 N4 . 1.9673(10) ?
Co1 N9 . 2.0167(10) ?
O1 H1W . 0.79(3) ?
O1 H2W . 0.77(3) ?
N1 C2 . 1.4818(17) ?
N1 H1A . 0.88(2) ?
N1 H1B . 0.873(17) ?
C2 C3 . 1.5027(18) ?
C2 H2A . 0.9700 ?
C2 H2B . 0.9700 ?
C3 N4 . 1.4849(16) ?
C3 H3A . 0.9700 ?
C3 H3B . 0.9700 ?
N4 H4A . 0.801(17) ?
N4 H4B . 0.797(17) ?
N5 C6 . 1.4768(17) ?
N5 H5A . 0.78(2) ?
N5 H5B . 0.83(2) ?
C6 C7 . 1.505(2) ?
C6 H6A . 0.9700 ?
C6 H6B . 0.9700 ?
C7 N8 . 1.4777(18) ?
C7 H7A . 0.9700 ?
C7 H7B . 0.9700 ?
N8 H8A . 0.86(2) ?
N8 H8B . 0.82(2) ?
N9 C10 . 1.4439(15) ?
N9 H9A . 0.87(2) ?
N9 H9B . 0.841(17) ?
C10 C11 . 1.3797(18) ?
C10 C15 . 1.3876(16) ?
C11 C12 . 1.3866(19) ?
C11 H11 . 0.9300 ?
C12 C13 . 1.388(2) ?
C12 H12 . 0.9300 ?
C13 C14 . 1.379(2) ?
C13 C16 . 1.506(2) ?
C14 C15 . 1.3883(19) ?
C14 H14 . 0.9300 ?
C15 H15 . 0.9300 ?
C16 H16A . 0.9600 ?
C16 H16B . 0.9600 ?
C16 H16C . 0.9600 ?

loop_
_geom_hbond_atom_site_label_D
_geom_hbond_atom_site_label_H
_geom_hbond_atom_site_label_A
_geom_hbond_site_symmetry_A
_geom_hbond_distance_DH
_geom_hbond_distance_HA
_geom_hbond_distance_DA
_geom_hbond_angle_DHA
N1 H1B Cl2 1_655 0.873(17) 2.465(17) 3.2553(11) 150.8(14)
N4 H4B Cl2 2 0.797(17) 2.602(18) 3.3299(11) 152.5(15)
O1 H1W Cl3 2_565 0.79(3) 2.34(3) 3.1339(14) 174(2)
O1 H2W Cl3 1_455 0.77(3) 2.49(3) 3.2470(14) 170(2)
N9 H9A Cl3 . 0.87(2) 2.45(2) 3.3152(11) 168.9(17)
N8 H8B Cl2 . 0.82(2) 2.57(2) 3.3046(12) 150.8(18)
N9 H9B O1 . 0.841(17) 2.090(17) 2.9250(16) 172.1(15)
N1 H1A Cl3 . 0.88(2) 2.39(2) 3.2467(11) 163.5(17)
N4 H4A O1 . 0.801(17) 2.461(17) 3.0754(17) 134.3(14)

loop_
_geom_torsion_atom_site_label_1
_geom_torsion_atom_site_label_2
_geom_torsion_atom_site_label_3
_geom_torsion_atom_site_label_4
_geom_torsion_site_symmetry_1
_geom_torsion_site_symmetry_2
_geom_torsion_site_symmetry_3
_geom_torsion_site_symmetry_4
_geom_torsion
_geom_torsion_publ_flag
N5 Co1 N1 C2 . . . . 82.07(9) ?
N8 Co1 N1 C2 . . . . 81.1(5) ?
N4 Co1 N1 C2 . . . . -8.43(8) ?
N9 Co1 N1 C2 . . . . -96.43(8) ?
Cl1 Co1 N1 C2 . . . . 171.58(8) ?
Co1 N1 C2 C3 . . . . 33.98(12) ?
N1 C2 C3 N4 . . . . -49.24(13) ?
C2 C3 N4 Co1 . . . . 42.63(11) ?
N1 Co1 N4 C3 . . . . -19.47(8) ?
N5 Co1 N4 C3 . . . . -109.82(8) ?
N8 Co1 N4 C3 . . . . 165.40(8) ?
N9 Co1 N4 C3 . . . . 72.21(8) ?
Cl1 Co1 N4 C3 . . . . -19.4(4) ?
N1 Co1 N5 C6 . . . . -166.79(9) ?
N8 Co1 N5 C6 . . . . 13.13(9) ?
N4 Co1 N5 C6 . . . . -82.01(9) ?
N9 Co1 N5 C6 . . . . -24.9(12) ?
Cl1 Co1 N5 C6 . . . . 104.13(9) ?
Co1 N5 C6 C7 . . . . -37.90(13) ?
N5 C6 C7 N8 . . . . 50.01(14) ?
C6 C7 N8 Co1 . . . . -39.65(13) ?
N1 Co1 N8 C7 . . . . 16.2(6) ?
N5 Co1 N8 C7 . . . . 15.23(9) ?
N4 Co1 N8 C7 . . . . 105.29(9) ?
N9 Co1 N8 C7 . . . . -166.27(9) ?
Cl1 Co1 N8 C7 . . . . -74.20(9) ?
N1 Co1 N9 C10 . . . . -142.93(9) ?
N5 Co1 N9 C10 . . . . 75.2(11) ?
N8 Co1 N9 C10 . . . . 37.28(10) ?
N4 Co1 N9 C10 . . . . 132.35(9) ?
Cl1 Co1 N9 C10 . . . . -53.79(9) ?
Co1 N9 C10 C11 . . . . -81.78(14) ?
Co1 N9 C10 C15 . . . . 101.80(12) ?
C15 C10 C11 C12 . . . . -1.4(2) ?
N9 C10 C11 C12 . . . . -177.80(13) ?
C10 C11 C12 C13 . . . . 1.0(2) ?
C11 C12 C13 C14 . . . . 0.5(2) ?
C11 C12 C13 C16 . . . . 179.51(15) ?
C12 C13 C14 C15 . . . . -1.5(2) ?
C16 C13 C14 C15 . . . . 179.43(14) ?
C11 C10 C15 C14 . . . . 0.34(19) ?
N9 C10 C15 C14 . . . . 176.77(12) ?
C13 C14 C15 C10 . . . . 1.1(2) ?
